data_7248666
loop_
_publ_author_name
'Ward, Jas S.'

_publ_section_title
;
 The atypical solubility of silver(i) pentafluorobenzoate and its use as a
 catch-and-release agent
;
_journal_issue 23
_journal_name_full CrystEngComm
_journal_page_first 3088
_journal_page_last 3097
_journal_paper_doi 10.1039/D4CE00441H
_journal_volume 26
_journal_year 2024
_chemical_formula_moiety 'C14 Ag2 F10 O4, C12 H10 O'
_chemical_formula_sum 'C26 H10 Ag2 F10 O5'
_chemical_formula_weight 808.08
_space_group_crystal_system monoclinic
_space_group_IT_number 14
_space_group_name_Hall '-P 2yn'
_space_group_name_H-M_alt 'P 1 21/n 1'
_atom_sites_solution_hydrogens geom
_atom_sites_solution_primary dual
_audit_creation_date 2023-10-20
_audit_creation_method
;
Olex2 1.2
(compiled 2018.05.29 svn.r3508 for OlexSys, GUI svn.r5506)
;
_audit_update_record
;
2023-11-24 deposited with the CCDC.	2024-05-20 downloaded from the CCDC.
;
_cell_angle_alpha 90
_cell_angle_beta 103.760(2)
_cell_angle_gamma 90
_cell_formula_units_Z 4
_cell_length_a 14.6080(4)
_cell_length_b 9.2325(2)
_cell_length_c 18.5937(4)
_cell_measurement_reflns_used 8026
_cell_measurement_temperature 120.01(10)
_cell_measurement_theta_max 74.6810
_cell_measurement_theta_min 3.4590
_cell_volume 2435.73(10)
_computing_cell_refinement 'CrysAlisPro 1.171.42.89a (Rigaku OD, 2023)'
_computing_data_collection 'CrysAlisPro 1.171.42.89a (Rigaku OD, 2023)'
_computing_data_reduction 'CrysAlisPro 1.171.42.89a (Rigaku OD, 2023)'
_computing_molecular_graphics 'Olex2 (Dolomanov et al., 2009)'
_computing_publication_material 'Olex2 (Dolomanov et al., 2009)'
_computing_structure_refinement 'ShelXL (Sheldrick, 2015)'
_computing_structure_solution 'ShelXT (Sheldrick, 2015)'
_diffrn_ambient_environment N~2~
_diffrn_ambient_temperature 120.01(10)
_diffrn_detector 'Hybrid Pixel Array Detector'
_diffrn_detector_area_resol_mean 10.0000
_diffrn_detector_type 'HyPix-Arc 100'
_diffrn_measured_fraction_theta_full 1.000
_diffrn_measured_fraction_theta_max 0.999
_diffrn_measurement_details
;
List of Runs (angles in degrees, time in seconds):

  # Type    Start    End  Width  t~exp~   \w     \q     \k     \f   Frames
#--------------------------------------------------------------------------
  1  \w     71.00  96.00   0.50    1.20    --  102.12 -99.00 -60.00   50
  2  \w     -8.00  21.00   0.50    0.40    --  -51.89  59.00  93.00   58
  3  \w    -57.00 -31.00   0.50    1.20    --  -87.58  59.00  93.00   52
  4  \w    -54.00 -13.00   0.50    1.20    --  -87.58  57.00  30.00   82
  5  \w     -3.00  23.00   0.50    0.40    --  -51.89  19.00  90.00   52
  6  \w    -27.00  24.00   0.50    0.40    --  -51.89  38.00-150.00  102
  7  \w     -3.00  25.00   0.50    0.40    --  -51.89  19.00-180.00   56
  8  \w    -53.00 -13.00   0.50    1.20    --  -87.58  57.00-180.00   80
  9  \w   -118.00 -71.00   0.50    1.20    --  -87.58 -59.00 -46.00   94
 10  \w   -119.00 -89.00   0.50    0.40    --  -51.89 -59.00 -46.00   60
 11  \w   -148.00-123.00   0.50    1.20    --  -87.58 -59.00 -46.00   50
 12  \w   -151.00-124.00   0.50    1.20    --  -87.58 -99.00  90.00   54
 13  \w   -120.00 -88.00   0.50    1.20    --  -87.58 -99.00  90.00   64
 14  \w     42.00  68.00   0.50    0.40    --   51.89  59.00  93.00   52
 15  \w     93.00 125.00   0.50    0.40    --   51.89  59.00  93.00   64
 16  \w    116.00 145.00   0.50    1.20    --  102.12  59.00  93.00   58
 17  \w    148.00 174.00   0.50    1.20    --  102.12  19.00  60.00   52
 18  \w     79.00 123.00   0.50    1.20    --  102.12  19.00  60.00   88
 19  \w     67.00 172.00   0.50    1.20    --  102.12  19.00-120.00  210
 20  \w     26.00  51.00   0.50    1.20    --  102.12 -38.00-150.00   50
 21  \w     44.00  79.00   0.50    1.20    --  102.12 -57.00-180.00   70
 22  \w    -17.00  57.00   0.50    0.40    --   51.89 -59.00 -46.00  148
 23  \w     29.00  72.00   0.50    1.20    --  102.12 -57.00  30.00   86
 24  \w     40.00  70.00   0.50    1.20    --  102.12 -57.00   0.00   60
 25  \w     29.00  58.00   0.50    1.20    --  102.12 -59.00 -46.00   58
 26  \w     42.00  67.00   0.50    1.20    --  102.12 -57.00-150.00   50
 27  \w     25.00  51.00   0.50    1.20    --  102.12 -38.00-120.00   52
 28  \w     42.00  75.00   0.50    1.20    --  102.12 -57.00 -90.00   66
 29  \w     25.00  50.00   0.50    1.20    --  102.12 -38.00 -90.00   50
 30  \w     36.00  72.00   0.50    1.20    --  102.12 -57.00 -30.00   72
 31  \w     27.00  52.00   0.50    1.20    --  102.12 -38.00  30.00   50
 32  \w     27.00  52.00   0.50    1.20    --  102.12 -38.00  90.00   50
 33  \w     25.00  50.00   0.50    1.20    --  102.12 -38.00  60.00   50
 34  \w     27.00  52.00   0.50    1.20    --  102.12 -38.00 120.00   50
 35  \w     40.00  68.00   0.50    1.20    --  102.12 -57.00 150.00   56
;
_diffrn_measurement_device 'four-circle diffractometer'
_diffrn_measurement_device_type 'XtaLAB Synergy R, HyPix-Arc 100'
_diffrn_measurement_method '\w scans'
_diffrn_orient_matrix_type 'CrysAlisPro convention (1999,Acta A55,543-557)'
_diffrn_orient_matrix_UB_11 0.0012552000
_diffrn_orient_matrix_UB_12 0.1074898000
_diffrn_orient_matrix_UB_13 -0.0631390000
_diffrn_orient_matrix_UB_21 0.1008515000
_diffrn_orient_matrix_UB_22 0.0461169000
_diffrn_orient_matrix_UB_23 0.0393177000
_diffrn_orient_matrix_UB_31 0.0401943000
_diffrn_orient_matrix_UB_32 -0.1190298000
_diffrn_orient_matrix_UB_33 -0.0417674000
_diffrn_radiation_monochromator mirror
_diffrn_radiation_probe x-ray
_diffrn_radiation_type CuK\a
_diffrn_radiation_wavelength 1.54184
_diffrn_reflns_av_R_equivalents 0.0450
_diffrn_reflns_av_unetI/netI 0.0383
_diffrn_reflns_Laue_measured_fraction_full 1.000
_diffrn_reflns_Laue_measured_fraction_max 0.999
_diffrn_reflns_limit_h_max 18
_diffrn_reflns_limit_h_min -17
_diffrn_reflns_limit_k_max 10
_diffrn_reflns_limit_k_min -11
_diffrn_reflns_limit_l_max 22
_diffrn_reflns_limit_l_min -23
_diffrn_reflns_number 21580
_diffrn_reflns_point_group_measured_fraction_full 1.000
_diffrn_reflns_point_group_measured_fraction_max 0.999
_diffrn_reflns_theta_full 67.684
_diffrn_reflns_theta_max 74.489
_diffrn_reflns_theta_min 3.474
_diffrn_source 'Rotating-anode X-ray tube'
_diffrn_source_type 'PhotonJet R (Cu) X-ray Source'
_exptl_absorpt_coefficient_mu 13.999
_exptl_absorpt_correction_T_max 0.84608
_exptl_absorpt_correction_T_min 0.84372
_exptl_absorpt_correction_type sphere
_exptl_absorpt_process_details
;
CrysAlisPro 1.171.42.89a (Rigaku Oxford Diffraction, 2023)
Spherical absorption correction
using equivalent radius and absorption coefficient.
Empirical absorption correction using spherical harmonics,
implemented in SCALE3 ABSPACK scaling algorithm.
;
_exptl_crystal_colour colourless
_exptl_crystal_colour_primary colourless
_exptl_crystal_density_diffrn 2.204
_exptl_crystal_description needle
_exptl_crystal_F_000 1560
_exptl_crystal_recrystallization_method 'Re-crystallisation from solvent: diphenyl ether/pentane (at 303 Kelvin)'
_exptl_crystal_size_max 0.063
_exptl_crystal_size_mid 0.026
_exptl_crystal_size_min 0.014
_exptl_crystal_size_rad 0.016
_refine_diff_density_max 1.599
_refine_diff_density_min -1.070
_refine_diff_density_rms 0.097
_refine_ls_extinction_method none
_refine_ls_goodness_of_fit_ref 1.023
_refine_ls_hydrogen_treatment constr
_refine_ls_matrix_type full
_refine_ls_number_parameters 388
_refine_ls_number_reflns 4976
_refine_ls_number_restraints 0
_refine_ls_restrained_S_all 1.023
_refine_ls_R_factor_all 0.0444
_refine_ls_R_factor_gt 0.0332
_refine_ls_shift/su_max 0.001
_refine_ls_shift/su_mean 0.000
_refine_ls_structure_factor_coef Fsqd
_refine_ls_weighting_details 'w=1/[\s^2^(Fo^2^)+(0.0345P)^2^+3.6299P] where P=(Fo^2^+2Fc^2^)/3'
_refine_ls_weighting_scheme calc
_refine_ls_wR_factor_gt 0.0750
_refine_ls_wR_factor_ref 0.0792
_reflns_Friedel_coverage 0.000
_reflns_number_gt 4086
_reflns_number_total 4976
_reflns_threshold_expression 'I > 2\s(I)'
_cod_data_source_file d4ce00441h2.cif
_cod_data_source_block 1_Ph2O
_cod_depositor_comments 'Adding full bibliography for 7248652--7248666.cif.'
_cod_database_code 7248666
_shelxl_version_number 2014/6
_shelx_space_group_comment
;
The symmetry employed for this shelxl refinement is uniquely defined
by the following loop, which should always be used as a source of
symmetry information in preference to the above space-group names.
They are only intended as comments.
;
_shelx_estimated_absorpt_t_max 0.828
_shelx_estimated_absorpt_t_min 0.473
_diffrn_oxdiff_digest_frames
;
017f4026392446966c76f3c313c52913e702396d252
;
_reflns_odcompleteness_completeness 99.91
_reflns_odcompleteness_iscentric 1
_reflns_odcompleteness_theta 74.33
_olex2_refinement_description
;
1. Fixed Uiso
 At 1.2 times of:
  All C(H) groups
2.a Aromatic/amide H refined with riding coordinates:
 C103(H103), C104(H104), C105(H105), C106(H106), C107(H107), C109(H109),
 C110(H110), C111(H111), C112(H112), C113(H113)
;
_olex2_submission_special_instructions 'No special instructions were received'
_oxdiff_exptl_absorpt_empirical_details
;
Empirical correction (ABSPACK) includes:
- Absorption correction using spherical harmonics
- Frame scaling
;
_oxdiff_exptl_absorpt_empirical_full_max 1.227
_oxdiff_exptl_absorpt_empirical_full_min 0.839

loop_
_space_group_symop_operation_xyz
'x, y, z'
'-x+1/2, y+1/2, -z+1/2'
'-x, -y, -z'
'x-1/2, -y-1/2, z-1/2'

loop_
_atom_site_label
_atom_site_type_symbol
_atom_site_fract_x
_atom_site_fract_y
_atom_site_fract_z
_atom_site_U_iso_or_equiv
_atom_site_adp_type
_atom_site_occupancy
_atom_site_site_symmetry_order
_atom_site_calc_flag
_atom_site_refinement_flags_posn
_atom_site_refinement_flags_adp
_atom_site_refinement_flags_occupancy
_atom_site_disorder_assembly
_atom_site_disorder_group
Ag1 Ag 0.70867(2) 0.84914(3) 0.65623(2) 0.03359(9) Uani 1 1 d . . . . .
Ag2 Ag 0.79442(2) 0.57425(3) 0.68047(2) 0.03389(9) Uani 1 1 d . . . . .
F20 F 0.92031(17) 0.9127(3) 0.48513(13) 0.0361(5) Uani 1 1 d . . . . .
F21 F 0.93903(18) 0.9256(3) 0.34494(14) 0.0425(6) Uani 1 1 d . . . . .
F22 F 0.83486(19) 0.7487(3) 0.23997(12) 0.0433(6) Uani 1 1 d . . . . .
F23 F 0.71419(19) 0.5550(3) 0.27681(13) 0.0449(6) Uani 1 1 d . . . . .
F24 F 0.69799(17) 0.5358(3) 0.41746(12) 0.0384(6) Uani 1 1 d . . . . .
F40 F 0.57018(16) 0.8436(3) 0.85436(13) 0.0357(5) Uani 1 1 d . . . . .
F41 F 0.54737(18) 0.8475(3) 0.99299(14) 0.0440(6) Uani 1 1 d . . . . .
F42 F 0.67259(19) 0.7089(3) 1.10309(13) 0.0479(7) Uani 1 1 d . . . . .
F43 F 0.82503(18) 0.5756(3) 1.07403(12) 0.0421(6) Uani 1 1 d . . . . .
F44 F 0.85689(15) 0.5861(2) 0.93870(12) 0.0312(5) Uani 1 1 d . . . . .
O11 O 0.7769(2) 0.8366(3) 0.56046(14) 0.0293(6) Uani 1 1 d . . . . .
O13 O 0.80665(19) 0.5966(3) 0.56534(14) 0.0287(6) Uani 1 1 d . . . . .
O31 O 0.7077(2) 0.8274(3) 0.77588(14) 0.0306(6) Uani 1 1 d . . . . .
O33 O 0.7590(2) 0.5979(3) 0.79112(14) 0.0315(6) Uani 1 1 d . . . . .
O101 O 0.5654(2) 0.3437(3) 0.64341(18) 0.0447(8) Uani 1 1 d . . . . .
C12 C 0.7963(2) 0.7184(4) 0.53448(19) 0.0244(7) Uani 1 1 d . . . . .
C14 C 0.8085(3) 0.7239(4) 0.4558(2) 0.0252(7) Uani 1 1 d . . . . .
C15 C 0.8672(3) 0.8234(4) 0.4345(2) 0.0281(8) Uani 1 1 d . . . . .
C16 C 0.8780(3) 0.8319(4) 0.3630(2) 0.0302(8) Uani 1 1 d . . . . .
C17 C 0.8263(3) 0.7413(4) 0.3096(2) 0.0307(8) Uani 1 1 d . . . . .
C18 C 0.7656(3) 0.6419(4) 0.3287(2) 0.0310(8) Uani 1 1 d . . . . .
C19 C 0.7581(3) 0.6333(4) 0.4011(2) 0.0280(8) Uani 1 1 d . . . . .
C32 C 0.7286(3) 0.7125(4) 0.81326(19) 0.0245(7) Uani 1 1 d . . . . .
C34 C 0.7145(3) 0.7150(4) 0.89059(19) 0.0258(8) Uani 1 1 d . . . . .
C35 C 0.6366(3) 0.7796(4) 0.9078(2) 0.0288(8) Uani 1 1 d . . . . .
C36 C 0.6230(3) 0.7810(5) 0.9789(2) 0.0326(9) Uani 1 1 d . . . . .
C37 C 0.6868(3) 0.7127(5) 1.0347(2) 0.0340(9) Uani 1 1 d . . . . .
C38 C 0.7644(3) 0.6467(4) 1.0199(2) 0.0301(8) Uani 1 1 d . . . . .
C39 C 0.7785(3) 0.6496(4) 0.9495(2) 0.0277(8) Uani 1 1 d . . . . .
C102 C 0.5536(3) 0.4904(5) 0.6291(2) 0.0342(9) Uani 1 1 d . . . . .
C103 C 0.5887(3) 0.5398(5) 0.5707(2) 0.0400(10) Uani 1 1 d . . . . .
H103 H 0.6211 0.4753 0.5456 0.048 Uiso 1 1 calc R . . . .
C104 C 0.5767(3) 0.6825(5) 0.5490(2) 0.0410(11) Uani 1 1 d . . . . .
H104 H 0.5995 0.7154 0.5080 0.049 Uiso 1 1 calc R . . . .
C105 C 0.5316(3) 0.7785(5) 0.5865(3) 0.0423(10) Uani 1 1 d . . . . .
H105 H 0.5234 0.8769 0.5715 0.051 Uiso 1 1 calc R . . . .
C106 C 0.4986(3) 0.7292(5) 0.6464(3) 0.0409(10) Uani 1 1 d . . . . .
H106 H 0.4695 0.7951 0.6734 0.049 Uiso 1 1 calc R . . . .
C107 C 0.5079(3) 0.5843(5) 0.6670(2) 0.0372(9) Uani 1 1 d . . . . .
H107 H 0.4832 0.5500 0.7067 0.045 Uiso 1 1 calc R . . . .
C108 C 0.5246(3) 0.2786(5) 0.6957(2) 0.0348(9) Uani 1 1 d . . . . .
C109 C 0.5509(3) 0.3150(5) 0.7700(2) 0.0386(10) Uani 1 1 d . . . . .
H109 H 0.5964 0.3885 0.7868 0.046 Uiso 1 1 calc R . . . .
C110 C 0.5099(3) 0.2430(5) 0.8193(2) 0.0397(10) Uani 1 1 d . . . . .
H110 H 0.5270 0.2681 0.8703 0.048 Uiso 1 1 calc R . . . .
C111 C 0.4439(3) 0.1343(5) 0.7954(2) 0.0393(10) Uani 1 1 d . . . . .
H111 H 0.4160 0.0851 0.8297 0.047 Uiso 1 1 calc R . . . .
C112 C 0.4193(3) 0.0982(5) 0.7205(2) 0.0403(10) Uani 1 1 d . . . . .
H112 H 0.3745 0.0237 0.7036 0.048 Uiso 1 1 calc R . . . .
C113 C 0.4596(3) 0.1704(5) 0.6708(2) 0.0376(10) Uani 1 1 d . . . . .
H113 H 0.4427 0.1457 0.6198 0.045 Uiso 1 1 calc R . . . .

loop_
_atom_site_aniso_label
_atom_site_aniso_U_11
_atom_site_aniso_U_22
_atom_site_aniso_U_33
_atom_site_aniso_U_23
_atom_site_aniso_U_13
_atom_site_aniso_U_12
Ag1 0.0574(2) 0.02266(15) 0.02333(14) 0.00074(11) 0.01470(12) 0.00386(13)
Ag2 0.0578(2) 0.02265(15) 0.02496(14) 0.00441(11) 0.01729(12) 0.00557(13)
F20 0.0402(13) 0.0334(13) 0.0348(12) -0.0047(10) 0.0091(10) -0.0130(10)
F21 0.0519(15) 0.0375(14) 0.0452(14) 0.0080(11) 0.0257(12) -0.0075(12)
F22 0.0664(17) 0.0418(14) 0.0280(12) 0.0015(11) 0.0235(11) 0.0054(13)
F23 0.0622(16) 0.0439(15) 0.0268(11) -0.0126(11) 0.0069(11) -0.0113(13)
F24 0.0450(14) 0.0379(14) 0.0335(12) -0.0058(10) 0.0118(10) -0.0185(11)
F40 0.0372(12) 0.0322(13) 0.0358(12) 0.0039(10) 0.0052(10) 0.0059(10)
F41 0.0426(14) 0.0472(16) 0.0491(15) -0.0072(12) 0.0244(12) 0.0047(12)
F42 0.0607(16) 0.0620(18) 0.0265(11) -0.0043(12) 0.0213(11) -0.0058(14)
F43 0.0481(14) 0.0483(16) 0.0263(11) 0.0070(11) 0.0020(10) 0.0017(12)
F44 0.0338(12) 0.0283(12) 0.0321(11) -0.0002(9) 0.0090(9) 0.0054(9)
O11 0.0420(15) 0.0236(14) 0.0249(13) 0.0001(11) 0.0129(11) 0.0021(12)
O13 0.0370(15) 0.0236(14) 0.0263(13) 0.0017(11) 0.0094(11) -0.0008(11)
O31 0.0501(17) 0.0206(13) 0.0228(12) 0.0016(11) 0.0123(12) 0.0032(12)
O33 0.0535(17) 0.0203(13) 0.0231(12) -0.0016(11) 0.0138(12) 0.0016(12)
O101 0.0553(19) 0.0344(17) 0.0537(19) -0.0017(15) 0.0316(16) 0.0001(15)
C12 0.0246(17) 0.0232(18) 0.0255(18) -0.0026(15) 0.0061(14) -0.0006(15)
C14 0.0290(18) 0.0223(18) 0.0244(17) 0.0012(15) 0.0069(14) 0.0016(15)
C15 0.031(2) 0.0223(19) 0.0316(19) -0.0002(15) 0.0090(16) -0.0037(15)
C16 0.034(2) 0.026(2) 0.034(2) 0.0049(17) 0.0159(16) -0.0013(16)
C17 0.042(2) 0.028(2) 0.0249(18) 0.0018(16) 0.0143(16) 0.0080(17)
C18 0.036(2) 0.030(2) 0.0261(18) -0.0054(16) 0.0054(16) 0.0017(17)
C19 0.0320(19) 0.0250(19) 0.0283(18) -0.0002(16) 0.0098(15) -0.0030(16)
C32 0.0332(19) 0.0209(18) 0.0201(16) 0.0000(15) 0.0077(14) -0.0022(15)
C34 0.038(2) 0.0176(17) 0.0227(17) 0.0002(14) 0.0082(15) -0.0021(15)
C35 0.034(2) 0.0238(19) 0.0287(18) 0.0009(16) 0.0067(15) -0.0038(16)
C36 0.034(2) 0.029(2) 0.038(2) -0.0053(18) 0.0159(17) -0.0027(17)
C37 0.048(2) 0.034(2) 0.0220(18) -0.0049(17) 0.0139(17) -0.0087(19)
C38 0.040(2) 0.026(2) 0.0229(17) -0.0003(16) 0.0047(16) -0.0041(17)
C39 0.034(2) 0.0214(18) 0.0287(18) -0.0015(15) 0.0090(15) -0.0030(16)
C102 0.032(2) 0.034(2) 0.037(2) -0.0053(18) 0.0100(17) -0.0061(18)
C103 0.035(2) 0.051(3) 0.036(2) -0.003(2) 0.0144(18) -0.004(2)
C104 0.031(2) 0.053(3) 0.038(2) 0.008(2) 0.0064(18) -0.011(2)
C105 0.036(2) 0.042(3) 0.048(3) 0.010(2) 0.0088(19) -0.003(2)
C106 0.039(2) 0.040(3) 0.046(2) 0.003(2) 0.0155(19) 0.002(2)
C107 0.039(2) 0.038(2) 0.039(2) 0.0005(19) 0.0179(18) -0.0026(19)
C108 0.037(2) 0.030(2) 0.041(2) -0.0012(18) 0.0158(18) 0.0024(18)
C109 0.034(2) 0.036(2) 0.043(2) -0.0047(19) 0.0045(18) 0.0023(18)
C110 0.041(2) 0.043(3) 0.032(2) -0.0013(19) 0.0022(18) 0.009(2)
C111 0.051(3) 0.032(2) 0.038(2) 0.0043(19) 0.016(2) 0.004(2)
C112 0.052(3) 0.030(2) 0.041(2) -0.0051(19) 0.014(2) -0.0049(19)
C113 0.047(2) 0.031(2) 0.036(2) -0.0060(18) 0.0114(19) -0.0001(19)

loop_
_atom_type_symbol
_atom_type_description
_atom_type_scat_dispersion_real
_atom_type_scat_dispersion_imag
_atom_type_scat_source
C C 0.0181 0.0091 'International Tables Vol C Tables 4.2.6.8 and 6.1.1.4'
H H 0.0000 0.0000 'International Tables Vol C Tables 4.2.6.8 and 6.1.1.4'
Ag Ag 0.1306 4.2820 'International Tables Vol C Tables 4.2.6.8 and 6.1.1.4'
F F 0.0727 0.0534 'International Tables Vol C Tables 4.2.6.8 and 6.1.1.4'
O O 0.0492 0.0322 'International Tables Vol C Tables 4.2.6.8 and 6.1.1.4'

loop_
_exptl_crystal_face_index_h
_exptl_crystal_face_index_k
_exptl_crystal_face_index_l
_exptl_crystal_face_perp_dist
7 0 -10 0.0072
-7 0 10 0.0072
7 2 6 0.0120
-7 -2 -6 0.0120
1 6 -1 0.0276
-1 -6 1 0.0276
9 0 -3 0.0082
3 2 -11 0.0139

loop_
_geom_angle_atom_site_label_1
_geom_angle_atom_site_label_2
_geom_angle_atom_site_label_3
_geom_angle
_geom_angle_site_symmetry_1
_geom_angle_site_symmetry_3
_geom_angle_publ_flag
Ag2 Ag1 C104 80.08(10) . . ?
O11 Ag1 Ag2 79.38(7) . . ?
O11 Ag1 O33 106.30(9) . 2_656 ?
O11 Ag1 C104 76.82(11) . . ?
O11 Ag1 C105 99.40(13) . . ?
O31 Ag1 Ag2 82.41(7) . . ?
O31 Ag1 O11 153.48(10) . . ?
O31 Ag1 O33 74.81(9) . 2_656 ?
O31 Ag1 C104 118.76(12) . . ?
O31 Ag1 C105 103.02(13) . . ?
O33 Ag1 Ag2 136.88(7) 2_656 . ?
O33 Ag1 C104 143.03(12) 2_656 . ?
O33 Ag1 C105 118.93(13) 2_656 . ?
C105 Ag1 Ag2 101.48(11) . . ?
C105 Ag1 C104 28.70(14) . . ?
Ag1 Ag2 C109 70.85(8) . 2_656 ?
Ag1 Ag2 C110 85.76(9) . 2_656 ?
O13 Ag2 Ag1 84.01(7) . . ?
O13 Ag2 O31 115.16(9) . 2_646 ?
O13 Ag2 O33 166.17(10) . . ?
O13 Ag2 C109 89.96(11) . 2_656 ?
O13 Ag2 C110 71.45(10) . 2_656 ?
O31 Ag2 Ag1 149.34(7) 2_646 . ?
O31 Ag2 C109 129.20(11) 2_646 2_656 ?
O31 Ag2 C110 122.09(11) 2_646 2_656 ?
O33 Ag2 Ag1 82.45(7) . . ?
O33 Ag2 O31 76.14(9) . 2_646 ?
O33 Ag2 C109 88.25(11) . 2_656 ?
O33 Ag2 C110 110.21(11) . 2_656 ?
C109 Ag2 C110 24.79(12) 2_656 2_656 ?
C12 O11 Ag1 122.4(2) . . ?
C12 O13 Ag2 120.0(2) . . ?
Ag1 O31 Ag2 104.63(10) . 2_656 ?
C32 O31 Ag1 124.3(2) . . ?
C32 O31 Ag2 128.7(2) . 2_656 ?
Ag2 O33 Ag1 101.90(10) . 2_646 ?
C32 O33 Ag1 134.1(2) . 2_646 ?
C32 O33 Ag2 124.0(2) . . ?
C102 O101 C108 120.2(3) . . ?
O11 C12 O13 128.1(3) . . ?
O11 C12 C14 115.6(3) . . ?
O13 C12 C14 116.3(3) . . ?
C15 C14 C12 121.6(3) . . ?
C15 C14 C19 116.7(3) . . ?
C19 C14 C12 121.6(3) . . ?
F20 C15 C14 120.0(3) . . ?
F20 C15 C16 117.4(3) . . ?
C16 C15 C14 122.5(4) . . ?
F21 C16 C15 120.9(4) . . ?
F21 C16 C17 119.7(3) . . ?
C17 C16 C15 119.4(4) . . ?
F22 C17 C16 120.4(4) . . ?
F22 C17 C18 119.9(4) . . ?
C16 C17 C18 119.7(3) . . ?
F23 C18 C17 119.8(3) . . ?
F23 C18 C19 120.5(4) . . ?
C19 C18 C17 119.6(4) . . ?
F24 C19 C14 120.1(3) . . ?
F24 C19 C18 117.9(3) . . ?
C18 C19 C14 122.0(4) . . ?
O31 C32 C34 116.3(3) . . ?
O33 C32 O31 125.8(3) . . ?
O33 C32 C34 117.9(3) . . ?
C35 C34 C32 122.3(3) . . ?
C35 C34 C39 115.9(3) . . ?
C39 C34 C32 121.8(3) . . ?
F40 C35 C34 120.3(3) . . ?
F40 C35 C36 117.3(3) . . ?
C36 C35 C34 122.5(4) . . ?
F41 C36 C35 120.2(4) . . ?
F41 C36 C37 120.3(4) . . ?
C37 C36 C35 119.5(4) . . ?
F42 C37 C36 120.0(4) . . ?
F42 C37 C38 120.1(4) . . ?
C38 C37 C36 119.8(4) . . ?
F43 C38 C37 119.7(3) . . ?
F43 C38 C39 120.2(4) . . ?
C39 C38 C37 120.1(4) . . ?
F44 C39 C34 120.4(3) . . ?
F44 C39 C38 117.4(3) . . ?
C38 C39 C34 122.2(4) . . ?
O101 C102 C103 114.9(4) . . ?
O101 C102 C107 124.6(4) . . ?
C103 C102 C107 120.4(4) . . ?
C102 C103 H103 120.0 . . ?
C104 C103 C102 120.1(4) . . ?
C104 C103 H103 120.0 . . ?
Ag1 C104 H104 94.6 . . ?
C103 C104 Ag1 107.0(3) . . ?
C103 C104 H104 119.8 . . ?
C103 C104 C105 120.4(4) . . ?
C105 C104 Ag1 68.2(3) . . ?
C105 C104 H104 119.8 . . ?
Ag1 C105 H105 87.1 . . ?
C104 C105 Ag1 83.1(3) . . ?
C104 C105 H105 120.3 . . ?
C104 C105 C106 119.4(4) . . ?
C106 C105 Ag1 99.8(3) . . ?
C106 C105 H105 120.3 . . ?
C105 C106 H106 119.8 . . ?
C107 C106 C105 120.4(4) . . ?
C107 C106 H106 119.8 . . ?
C102 C107 C106 119.3(4) . . ?
C102 C107 H107 120.3 . . ?
C106 C107 H107 120.3 . . ?
C109 C108 O101 122.0(4) . . ?
C113 C108 O101 117.0(4) . . ?
C113 C108 C109 121.0(4) . . ?
C108 C109 H109 120.5 . . ?
C110 C109 C108 119.0(4) . . ?
C110 C109 H109 120.5 . . ?
C109 C110 H110 119.5 . . ?
C109 C110 C111 120.9(4) . . ?
C111 C110 H110 119.5 . . ?
C110 C111 H111 120.4 . . ?
C110 C111 C112 119.1(4) . . ?
C112 C111 H111 120.4 . . ?
C111 C112 H112 119.9 . . ?
C113 C112 C111 120.3(4) . . ?
C113 C112 H112 119.9 . . ?
C108 C113 H113 120.2 . . ?
C112 C113 C108 119.7(4) . . ?
C112 C113 H113 120.2 . . ?

loop_
_geom_bond_atom_site_label_1
_geom_bond_atom_site_label_2
_geom_bond_distance
_geom_bond_site_symmetry_2
_geom_bond_publ_flag
Ag1 Ag2 2.8187(4) . ?
Ag1 O11 2.241(3) . ?
Ag1 O31 2.237(3) . ?
Ag1 O33 2.497(3) 2_656 ?
Ag1 C104 2.869(4) . ?
Ag1 C105 2.683(4) . ?
Ag2 O13 2.200(3) . ?
Ag2 O31 2.422(3) 2_646 ?
Ag2 O33 2.248(3) . ?
Ag2 C109 3.147(4) 2_656 ?
Ag2 C110 3.255(4) 2_656 ?
F20 C15 1.349(4) . ?
F21 C16 1.341(4) . ?
F22 C17 1.333(4) . ?
F23 C18 1.339(4) . ?
F24 C19 1.342(4) . ?
F40 C35 1.349(4) . ?
F41 C36 1.343(5) . ?
F42 C37 1.337(4) . ?
F43 C38 1.344(4) . ?
F44 C39 1.344(4) . ?
O11 C12 1.253(4) . ?
O13 C12 1.255(4) . ?
O31 Ag2 2.422(3) 2_656 ?
O31 C32 1.265(4) . ?
O33 Ag1 2.497(3) 2_646 ?
O33 C32 1.255(4) . ?
O101 C102 1.383(5) . ?
O101 C108 1.392(5) . ?
C12 C14 1.516(5) . ?
C14 C15 1.378(5) . ?
C14 C19 1.385(5) . ?
C15 C16 1.378(5) . ?
C16 C17 1.377(6) . ?
C17 C18 1.380(6) . ?
C18 C19 1.379(5) . ?
C32 C34 1.500(5) . ?
C34 C35 1.387(5) . ?
C34 C39 1.397(5) . ?
C35 C36 1.383(5) . ?
C36 C37 1.372(6) . ?
C37 C38 1.372(6) . ?
C38 C39 1.372(5) . ?
C102 C103 1.384(6) . ?
C102 C107 1.386(6) . ?
C103 H103 0.9500 . ?
C103 C104 1.376(7) . ?
C104 H104 0.9500 . ?
C104 C105 1.388(7) . ?
C105 H105 0.9500 . ?
C105 C106 1.391(6) . ?
C106 H106 0.9500 . ?
C106 C107 1.389(6) . ?
C107 H107 0.9500 . ?
C108 C109 1.385(6) . ?
C108 C113 1.381(6) . ?
C109 H109 0.9500 . ?
C109 C110 1.378(7) . ?
C110 H110 0.9500 . ?
C110 C111 1.389(7) . ?
C111 H111 0.9500 . ?
C111 C112 1.393(6) . ?
C112 H112 0.9500 . ?
C112 C113 1.379(6) . ?
C113 H113 0.9500 . ?

loop_
_exptl_oxdiff_crystal_face_indexfrac_h
_exptl_oxdiff_crystal_face_indexfrac_k
_exptl_oxdiff_crystal_face_indexfrac_l
_exptl_oxdiff_crystal_face_x
_exptl_oxdiff_crystal_face_y
_exptl_oxdiff_crystal_face_z
7.2229 -0.0142 -9.7873 0.6255 0.3430 0.7008
-7.2229 0.0142 9.7873 -0.6255 -0.3430 -0.7008
6.7263 1.5547 5.6436 -0.1808 0.9720 -0.1504
-6.7263 -1.5547 -5.6436 0.1808 -0.9720 0.1504
0.5157 5.9694 -0.9544 0.7026 0.2898 -0.6500
-0.5157 -5.9694 0.9544 -0.7026 -0.2898 0.6500
9.4697 -0.2465 -3.2850 0.1928 0.8145 0.5472
3.0018 1.9988 -10.9890 0.9125 -0.0372 0.3417
